data_7216800
loop_
_publ_author_name
'Li, Xiang-Ying'
'Lin, Zu-Jin'
'Yang, Yan-Yan'
'Cao, Rong'

_publ_section_title
;
 Synthesis, structures and luminescent properties of lanthanide
 coordination polymers involving biphenyl-3,4&#x2032;,5-tricarboxylate
;
_journal_issue 28
_journal_name_full CrystEngComm
_journal_page_first 6425
_journal_paper_doi 10.1039/c4ce00158c
_journal_volume 16
_journal_year 2014
_chemical_formula_sum 'C39 H47 N3 O21 Pr2'
_chemical_formula_weight 1175.62
_chemical_name_systematic
; 
 ? 
;
_space_group_IT_number 15
_symmetry_cell_setting monoclinic
_symmetry_space_group_name_Hall '-C 2yc'
_symmetry_space_group_name_H-M 'C 1 2/c 1'
_atom_sites_solution_hydrogens geom
_atom_sites_solution_primary direct
_atom_sites_solution_secondary difmap
_audit_creation_method SHELXL-97
_cell_angle_alpha 90.00
_cell_angle_beta 96.682(3)
_cell_angle_gamma 90.00
_cell_formula_units_Z 4
_cell_length_a 24.7168(7)
_cell_length_b 13.0121(4)
_cell_length_c 14.9778(5)
_cell_measurement_reflns_used 3554
_cell_measurement_temperature 293(2)
_cell_measurement_theta_max 29.0136
_cell_measurement_theta_min 2.7329
_cell_volume 4784.4(3)
_computing_cell_refinement
;
CrysAlisPro, Agilent Technologies,
Version 1.171.35.21 (release 20-01-2012 CrysAlis171 .NET)
(compiled Jan 23 2012,18:06:46)
;
_computing_data_collection
;
CrysAlisPro, Agilent Technologies,
Version 1.171.35.21 (release 20-01-2012 CrysAlis171 .NET)
(compiled Jan 23 2012,18:06:46)
;
_computing_data_reduction
;
CrysAlisPro, Agilent Technologies,
Version 1.171.35.21 (release 20-01-2012 CrysAlis171 .NET)
(compiled Jan 23 2012,18:06:46)
;
_computing_structure_refinement 'SHELXL-97 (Sheldrick, 1997)'
_computing_structure_solution 'SHELXS-97 (Sheldrick, 1990)'
_diffrn_ambient_temperature 293(2)
_diffrn_detector_area_resol_mean 16.2083
_diffrn_measured_fraction_theta_full 0.984
_diffrn_measured_fraction_theta_max 0.984
_diffrn_measurement_device_type 'Xcalibur, Eos'
_diffrn_measurement_method '\w scans'
_diffrn_radiation_monochromator graphite
_diffrn_radiation_source 'fine-focus sealed tube'
_diffrn_radiation_type MoK\a
_diffrn_radiation_wavelength 0.71073
_diffrn_reflns_av_R_equivalents 0.0285
_diffrn_reflns_av_sigmaI/netI 0.0477
_diffrn_reflns_limit_h_max 31
_diffrn_reflns_limit_h_min -17
_diffrn_reflns_limit_k_max 15
_diffrn_reflns_limit_k_min -16
_diffrn_reflns_limit_l_max 17
_diffrn_reflns_limit_l_min -18
_diffrn_reflns_number 10032
_diffrn_reflns_theta_full 27.00
_diffrn_reflns_theta_max 27.00
_diffrn_reflns_theta_min 2.94
_exptl_absorpt_coefficient_mu 2.092
_exptl_absorpt_correction_T_max 0.8341
_exptl_absorpt_correction_T_min 0.7583
_exptl_absorpt_correction_type multi-scan
_exptl_absorpt_process_details
;
CrysAlisPro, Agilent Technologies,
Version 1.171.35.21 (release 20-01-2012 CrysAlis171 .NET)
(compiled Jan 23 2012,18:06:46)
Empirical absorption correction using spherical harmonics,
 implemented in SCALE3 ABSPACK scaling algorithm.
;
_exptl_crystal_colour 'light green'
_exptl_crystal_density_diffrn 1.632
_exptl_crystal_density_method 'not measured'
_exptl_crystal_description block
_exptl_crystal_F_000 2352
_exptl_crystal_size_max 0.14
_exptl_crystal_size_mid 0.13
_exptl_crystal_size_min 0.09
_platon_squeeze_details
;
;
_refine_diff_density_max 0.965
_refine_diff_density_min -0.517
_refine_diff_density_rms 0.116
_refine_ls_extinction_method none
_refine_ls_goodness_of_fit_ref 1.061
_refine_ls_hydrogen_treatment mixed
_refine_ls_matrix_type full
_refine_ls_number_parameters 262
_refine_ls_number_reflns 5144
_refine_ls_number_restraints 25
_refine_ls_restrained_S_all 1.073
_refine_ls_R_factor_all 0.0484
_refine_ls_R_factor_gt 0.0344
_refine_ls_shift/su_max 0.001
_refine_ls_shift/su_mean 0.000
_refine_ls_structure_factor_coef Fsqd
_refine_ls_weighting_details 'calc w=1/[\s^2^(Fo^2^)+(0.0492P)^2^+8.5170P] where P=(Fo^2^+2Fc^2^)/3'
_refine_ls_weighting_scheme calc
_refine_ls_wR_factor_gt 0.0958
_refine_ls_wR_factor_ref 0.1019
_reflns_number_gt 4070
_reflns_number_total 5144
_reflns_threshold_expression >2sigma(I)
_cod_data_source_file c4ce00158c1.cif
_cod_data_source_block 2
_cod_database_code 7216800

loop_
_symmetry_equiv_pos_as_xyz
'x, y, z'
'-x, y, -z+1/2'
'x+1/2, y+1/2, z'
'-x+1/2, y+1/2, -z+1/2'
'-x, -y, -z'
'x, -y, z-1/2'
'-x+1/2, -y+1/2, -z'
'x+1/2, -y+1/2, z-1/2'

loop_
_atom_site_label
_atom_site_type_symbol
_atom_site_fract_x
_atom_site_fract_y
_atom_site_fract_z
_atom_site_U_iso_or_equiv
_atom_site_adp_type
_atom_site_occupancy
_atom_site_symmetry_multiplicity
_atom_site_calc_flag
_atom_site_refinement_flags
Pr1 Pr 0.328805(9) 0.795436(18) 0.032669(15) 0.02314(9) Uani 1 1 d .
O1 O 0.30531(14) 0.7384(3) -0.1216(2) 0.0371(8) Uani 1 1 d .
O2 O 0.22721(14) 0.6531(3) -0.1504(2) 0.0451(9) Uani 1 1 d .
O3 O 0.20146(13) 0.4491(3) -0.4389(3) 0.0419(9) Uani 1 1 d .
O4 O 0.27373(13) 0.3582(2) -0.4618(2) 0.0328(7) Uani 1 1 d .
O5 O 0.59904(15) 0.6671(3) -0.4982(3) 0.0507(11) Uani 1 1 d .
O6 O 0.58532(15) 0.8265(3) -0.4587(3) 0.0494(10) Uani 1 1 d .
O7 O 0.3755(2) 0.9525(4) 0.1080(3) 0.0866(16) Uani 1 1 d .
O8 O 0.3756(2) 0.7315(5) 0.1775(3) 0.0883(17) Uani 1 1 d D
C1 C 0.27477(19) 0.6762(4) -0.1653(3) 0.0303(10) Uani 1 1 d .
C2 C 0.29652(18) 0.6258(3) -0.2450(3) 0.0294(10) Uani 1 1 d .
C3 C 0.26524(18) 0.5577(3) -0.2990(3) 0.0304(10) Uani 1 1 d .
H3 H 0.2295 0.5451 -0.2886 0.036 Uiso 1 1 calc R
C4 C 0.28644(18) 0.5078(3) -0.3685(3) 0.0282(10) Uani 1 1 d .
C5 C 0.25179(18) 0.4338(3) -0.4257(3) 0.0289(10) Uani 1 1 d .
C6 C 0.33963(18) 0.5287(3) -0.3857(3) 0.0309(10) Uani 1 1 d .
H6 H 0.3544 0.4934 -0.4311 0.037 Uiso 1 1 calc R
C7 C 0.37055(18) 0.6017(3) -0.3356(3) 0.0291(10) Uani 1 1 d .
C8 C 0.34844(19) 0.6492(4) -0.2636(3) 0.0313(10) Uani 1 1 d .
H8 H 0.3691 0.6969 -0.2281 0.038 Uiso 1 1 calc R
C9 C 0.42481(18) 0.6341(4) -0.3598(3) 0.0323(11) Uani 1 1 d .
C10 C 0.4596(2) 0.5644(4) -0.3930(4) 0.0442(14) Uani 1 1 d .
H10 H 0.4504 0.4951 -0.3958 0.053 Uiso 1 1 calc R
C11 C 0.5081(2) 0.5962(4) -0.4220(4) 0.0445(14) Uani 1 1 d .
H11 H 0.5312 0.5480 -0.4433 0.053 Uiso 1 1 calc R
C12 C 0.52240(18) 0.6985(4) -0.4197(3) 0.0319(11) Uani 1 1 d .
C13 C 0.57224(19) 0.7329(4) -0.4606(4) 0.0366(11) Uani 1 1 d .
C14 C 0.4890(2) 0.7678(4) -0.3842(4) 0.0451(14) Uani 1 1 d .
H14 H 0.4990 0.8367 -0.3800 0.054 Uiso 1 1 calc R
C15 C 0.4406(2) 0.7365(4) -0.3545(4) 0.0463(14) Uani 1 1 d .
H15 H 0.4184 0.7846 -0.3309 0.056 Uiso 1 1 calc R
N1 N 0.3927(7) 0.6528(15) 0.3136(7) 0.123(6) Uani 0.50 1 d PD
C16 C 0.3582(7) 0.6986(13) 0.2414(9) 0.110(7) Uani 0.50 1 d PDU
H16A H 0.3209 0.7024 0.2449 0.132 Uiso 0.50 1 calc PR
C17 C 0.3640(9) 0.6021(16) 0.3817(12) 0.152(9) Uani 0.50 1 d PDU
H17A H 0.3901 0.5734 0.4275 0.228 Uiso 0.50 1 calc PR
H17B H 0.3414 0.5483 0.3541 0.228 Uiso 0.50 1 calc PR
H17C H 0.3419 0.6515 0.4082 0.228 Uiso 0.50 1 calc PR
C18 C 0.4472(8) 0.675(2) 0.3196(14) 0.145(9) Uani 0.50 1 d PDU
H18A H 0.4539 0.7199 0.2710 0.218 Uiso 0.50 1 calc PR
H18B H 0.4676 0.6129 0.3162 0.218 Uiso 0.50 1 calc PR
H18C H 0.4583 0.7089 0.3758 0.218 Uiso 0.50 1 calc PR
OW1 O 0.1256(6) 0.4409(9) -0.2794(8) 0.123(6) Uani 0.50 1 d P
H1A H 0.1576 0.4156 -0.2523 0.148 Uiso 0.50 1 d P
H1B H 0.1206 0.5049 -0.3077 0.148 Uiso 0.50 1 d P

loop_
_atom_site_aniso_label
_atom_site_aniso_U_11
_atom_site_aniso_U_22
_atom_site_aniso_U_33
_atom_site_aniso_U_23
_atom_site_aniso_U_13
_atom_site_aniso_U_12
Pr1 0.01598(13) 0.03244(15) 0.02227(14) 0.00034(10) 0.00761(9) 0.00503(10)
O1 0.0344(19) 0.050(2) 0.0287(18) -0.0151(16) 0.0133(15) -0.0043(17)
O2 0.0281(18) 0.074(2) 0.037(2) -0.0185(18) 0.0211(16) -0.0061(18)
O3 0.0228(17) 0.0406(19) 0.063(3) -0.0134(17) 0.0057(16) -0.0021(15)
O4 0.0320(17) 0.0296(17) 0.0394(19) -0.0109(14) 0.0148(15) -0.0065(14)
O5 0.037(2) 0.053(2) 0.069(3) -0.024(2) 0.035(2) -0.0220(18)
O6 0.031(2) 0.042(2) 0.081(3) -0.002(2) 0.032(2) -0.0071(17)
O7 0.091(4) 0.094(4) 0.077(4) -0.033(3) 0.017(3) -0.041(3)
O8 0.094(4) 0.125(4) 0.043(3) 0.017(3) -0.006(3) 0.043(4)
C1 0.025(2) 0.043(3) 0.024(2) -0.008(2) 0.0095(19) 0.002(2)
C2 0.025(2) 0.036(2) 0.029(2) -0.006(2) 0.0137(19) -0.005(2)
C3 0.022(2) 0.034(2) 0.038(3) -0.005(2) 0.016(2) -0.0047(19)
C4 0.024(2) 0.034(2) 0.029(2) -0.0065(19) 0.0099(18) -0.0023(19)
C5 0.028(2) 0.029(2) 0.032(2) -0.0011(19) 0.0137(19) -0.008(2)
C6 0.028(2) 0.037(2) 0.031(2) -0.014(2) 0.016(2) -0.006(2)
C7 0.021(2) 0.036(2) 0.032(2) -0.009(2) 0.0136(18) -0.0094(19)
C8 0.025(2) 0.040(3) 0.030(2) -0.015(2) 0.0118(19) -0.006(2)
C9 0.025(2) 0.043(3) 0.032(2) -0.015(2) 0.0163(19) -0.010(2)
C10 0.034(3) 0.041(3) 0.063(4) -0.012(3) 0.029(3) -0.010(2)
C11 0.031(3) 0.044(3) 0.064(4) -0.019(3) 0.027(3) -0.009(2)
C12 0.018(2) 0.043(3) 0.037(3) -0.006(2) 0.0131(19) -0.008(2)
C13 0.020(2) 0.047(3) 0.045(3) -0.007(2) 0.012(2) -0.008(2)
C14 0.034(3) 0.036(3) 0.071(4) -0.011(3) 0.027(3) -0.010(2)
C15 0.033(3) 0.042(3) 0.069(4) -0.017(3) 0.027(3) -0.007(2)
N1 0.142(15) 0.215(17) 0.006(5) 0.021(7) -0.009(7) 0.020(14)
C16 0.132(14) 0.137(13) 0.060(10) 0.001(9) 0.008(10) 0.066(11)
C17 0.188(17) 0.135(14) 0.121(14) -0.011(13) -0.037(13) 0.011(14)
C18 0.129(15) 0.209(17) 0.102(14) 0.024(13) 0.036(13) 0.022(14)
OW1 0.160(12) 0.131(9) 0.096(8) -0.075(7) 0.087(9) -0.097(9)

loop_
_atom_type_symbol
_atom_type_description
_atom_type_scat_dispersion_real
_atom_type_scat_dispersion_imag
_atom_type_scat_source
C C 0.0033 0.0016 'International Tables Vol C Tables 4.2.6.8 and 6.1.1.4'
H H 0.0000 0.0000 'International Tables Vol C Tables 4.2.6.8 and 6.1.1.4'
O O 0.0106 0.0060 'International Tables Vol C Tables 4.2.6.8 and 6.1.1.4'
Pr Pr -0.2180 2.8214 'International Tables Vol C Tables 4.2.6.8 and 6.1.1.4'
N N 0.0061 0.0033 'International Tables Vol C Tables 4.2.6.8 and 6.1.1.4'

loop_
_geom_angle_atom_site_label_1
_geom_angle_atom_site_label_2
_geom_angle_atom_site_label_3
_geom_angle
_geom_angle_site_symmetry_1
_geom_angle_site_symmetry_3
O4 Pr1 O1 73.02(11) 6_566 .
O4 Pr1 O2 80.49(11) 6_566 7_565
O1 Pr1 O2 132.26(12) . 7_565
O4 Pr1 O8 84.28(17) 6_566 .
O1 Pr1 O8 139.83(17) . .
O2 Pr1 O8 73.05(16) 7_565 .
O4 Pr1 O3 123.00(11) 6_566 4_554
O1 Pr1 O3 71.86(12) . 4_554
O2 Pr1 O3 91.62(13) 7_565 4_554
O8 Pr1 O3 146.68(17) . 4_554
O4 Pr1 O6 130.35(11) 6_566 2_654
O1 Pr1 O6 75.73(13) . 2_654
O2 Pr1 O6 147.03(13) 7_565 2_654
O8 Pr1 O6 96.09(17) . 2_654
O3 Pr1 O6 80.71(12) 4_554 2_654
O4 Pr1 O5 82.82(11) 6_566 2_654
O1 Pr1 O5 72.66(13) . 2_654
O2 Pr1 O5 142.40(13) 7_565 2_654
O8 Pr1 O5 71.94(16) . 2_654
O3 Pr1 O5 125.56(11) 4_554 2_654
O6 Pr1 O5 51.21(11) 2_654 2_654
O4 Pr1 O7 150.90(14) 6_566 .
O1 Pr1 O7 135.43(15) . .
O2 Pr1 O7 74.17(14) 7_565 .
O8 Pr1 O7 74.9(2) . .
O3 Pr1 O7 72.46(17) 4_554 .
O6 Pr1 O7 72.93(15) 2_654 .
O5 Pr1 O7 108.97(16) 2_654 .
O4 Pr1 O4 76.29(10) 6_566 4_554
O1 Pr1 O4 67.49(11) . 4_554
O2 Pr1 O4 68.04(11) 7_565 4_554
O8 Pr1 O4 138.69(15) . 4_554
O3 Pr1 O4 49.19(10) 4_554 4_554
O6 Pr1 O4 124.26(12) 2_654 4_554
O5 Pr1 O4 138.84(12) 2_654 4_554
O7 Pr1 O4 106.39(15) . 4_554
O4 Pr1 C13 106.40(13) 6_566 2_654
O1 Pr1 C13 71.31(13) . 2_654
O2 Pr1 C13 155.85(14) 7_565 2_654
O8 Pr1 C13 84.47(17) . 2_654
O3 Pr1 C13 102.98(13) 4_554 2_654
O6 Pr1 C13 25.67(13) 2_654 2_654
O5 Pr1 C13 25.59(12) 2_654 2_654
O7 Pr1 C13 91.82(16) . 2_654
O4 Pr1 C13 135.80(12) 4_554 2_654
O4 Pr1 C5 99.93(12) 6_566 4_554
O1 Pr1 C5 66.82(12) . 4_554
O2 Pr1 C5 79.95(12) 7_565 4_554
O8 Pr1 C5 151.62(15) . 4_554
O3 Pr1 C5 24.16(11) 4_554 4_554
O6 Pr1 C5 102.00(12) 2_654 4_554
O5 Pr1 C5 136.32(12) 2_654 4_554
O7 Pr1 C5 89.64(16) . 4_554
O4 Pr1 C5 25.06(10) 4_554 4_554
C13 Pr1 C5 120.30(13) 2_654 4_554
O4 Pr1 Pr1 41.00(7) 6_566 7_565
O1 Pr1 Pr1 64.39(8) . 7_565
O2 Pr1 Pr1 69.47(8) 7_565 7_565
O8 Pr1 Pr1 116.62(15) . 7_565
O3 Pr1 Pr1 83.25(8) 4_554 7_565
O6 Pr1 Pr1 139.92(10) 2_654 7_565
O5 Pr1 Pr1 115.73(10) 2_654 7_565
O7 Pr1 Pr1 135.24(13) . 7_565
O4 Pr1 Pr1 35.29(6) 4_554 7_565
C13 Pr1 Pr1 130.70(11) 2_654 7_565
C5 Pr1 Pr1 59.38(9) 4_554 7_565
C1 O1 Pr1 139.8(3) . .
C1 O2 Pr1 132.7(3) . 7_565
C5 O3 Pr1 100.8(3) . 4_544
C5 O4 Pr1 156.9(3) . 6_565
C5 O4 Pr1 88.5(3) . 4_544
Pr1 O4 Pr1 103.71(10) 6_565 4_544
C13 O5 Pr1 93.5(3) . 2_654
C13 O6 Pr1 93.5(3) . 2_654
C16 O8 Pr1 131.0(9) . .
O1 C1 O2 125.8(4) . .
O1 C1 C2 116.7(4) . .
O2 C1 C2 117.5(4) . .
C3 C2 C8 119.7(4) . .
C3 C2 C1 121.0(4) . .
C8 C2 C1 119.2(4) . .
C2 C3 C4 120.6(4) . .
C3 C4 C6 119.7(4) . .
C3 C4 C5 119.6(4) . .
C6 C4 C5 120.7(4) . .
O3 C5 O4 121.3(4) . .
O3 C5 C4 118.8(4) . .
O4 C5 C4 119.9(4) . .
O3 C5 Pr1 55.0(2) . 4_544
O4 C5 Pr1 66.4(2) . 4_544
C4 C5 Pr1 173.6(3) . 4_544
C7 C6 C4 120.4(4) . .
C6 C7 C8 118.5(4) . .
C6 C7 C9 121.2(4) . .
C8 C7 C9 120.2(4) . .
C2 C8 C7 120.8(4) . .
C10 C9 C15 117.9(4) . .
C10 C9 C7 121.2(4) . .
C15 C9 C7 120.8(4) . .
C9 C10 C11 121.0(5) . .
C12 C11 C10 120.7(5) . .
C14 C12 C11 118.8(4) . .
C14 C12 C13 121.3(4) . .
C11 C12 C13 119.9(4) . .
O5 C13 O6 121.5(4) . .
O5 C13 C12 118.6(4) . .
O6 C13 C12 119.9(4) . .
O5 C13 Pr1 60.9(2) . 2_654
O6 C13 Pr1 60.8(2) . 2_654
C12 C13 Pr1 177.5(4) . 2_654
C12 C14 C15 120.8(5) . .
C14 C15 C9 120.7(5) . .
C18 N1 C16 117.2(14) . .
C18 N1 C17 127.0(14) . .
C16 N1 C17 114.9(14) . .
O8 C16 N1 121.7(14) . .

loop_
_geom_bond_atom_site_label_1
_geom_bond_atom_site_label_2
_geom_bond_distance
_geom_bond_site_symmetry_2
Pr1 O4 2.426(3) 6_566
Pr1 O1 2.432(3) .
Pr1 O2 2.458(3) 7_565
Pr1 O8 2.481(5) .
Pr1 O3 2.507(3) 4_554
Pr1 O6 2.538(3) 2_654
Pr1 O5 2.540(3) 2_654
Pr1 O7 2.545(4) .
Pr1 O4 2.755(3) 4_554
Pr1 C13 2.902(5) 2_654
Pr1 C5 3.006(5) 4_554
Pr1 Pr1 4.0797(5) 7_565
O1 C1 1.240(6) .
O2 C1 1.258(5) .
O2 Pr1 2.458(3) 7_565
O3 C5 1.252(5) .
O3 Pr1 2.507(3) 4_544
O4 C5 1.273(5) .
O4 Pr1 2.426(3) 6_565
O4 Pr1 2.755(3) 4_544
O5 C13 1.256(6) .
O5 Pr1 2.540(3) 2_654
O6 C13 1.260(6) .
O6 Pr1 2.538(3) 2_654
O8 C16 1.175(14) .
C1 C2 1.513(6) .
C2 C3 1.376(6) .
C2 C8 1.379(6) .
C3 C4 1.381(6) .
C4 C6 1.396(6) .
C4 C5 1.491(6) .
C5 Pr1 3.006(5) 4_544
C6 C7 1.385(6) .
C7 C8 1.407(6) .
C7 C9 1.490(6) .
C9 C10 1.381(6) .
C9 C15 1.388(7) .
C10 C11 1.384(6) .
C11 C12 1.376(6) .
C12 C14 1.371(6) .
C12 C13 1.507(6) .
C13 Pr1 2.902(4) 2_654
C14 C15 1.387(7) .
N1 C18 1.371(15) .
N1 C16 1.428(14) .
N1 C17 1.465(15) .

loop_
_platon_squeeze_void_nr
_platon_squeeze_void_average_x
_platon_squeeze_void_average_y
_platon_squeeze_void_average_z
_platon_squeeze_void_volume
_platon_squeeze_void_count_electrons
1 0.493 0.005 0.004 1081.8 63.4
